data_2205449
loop_
_publ_author_name
'Xin-Hua Li'
'Xin-Xiang Lei'
'Yi-Guang Tian'
'Shun Wang'

_publ_section_title
;
 1,4-Diazoniabicyclo[2.2.2]octane
 diaquabis(pyrazole-3,5-dicarboxylato)zincate(II) dihydrate
;
_journal_issue 4
_journal_name_full 'Acta Crystallographica Section E'
_journal_page_first m702
_journal_page_last m704
_journal_paper_doi 10.1107/S1600536805008019
_journal_volume 61
_journal_year 2005
_chemical_formula_iupac '(C6 H14 N2) [Zn (C5 H2 N2 O4)2 (H2 O)2], 2H2 O'
_chemical_formula_moiety 'C6 H14 N2 2+, C10 H8 N4 O10 Zn 2-, 2H2 O'
_chemical_formula_sum 'C16 H26 N6 O12 Zn'
_chemical_formula_weight 559.80
_chemical_name_systematic
;1,4-Diazoniabicyclo[2,2,2]octane
 diaquabis(pyrazole-3,5-dicarboxylato)zinc(II)
dihydrate
;
_space_group_IT_number 2
_symmetry_cell_setting triclinic
_symmetry_space_group_name_Hall '-P 1'
_symmetry_space_group_name_H-M 'P -1'
_atom_sites_solution_hydrogens geom
_atom_sites_solution_primary direct
_atom_sites_solution_secondary difmap
_audit_creation_method SHELXL-97
_cell_angle_alpha 80.602(2)
_cell_angle_beta 84.430(2)
_cell_angle_gamma 77.227(2)
_cell_formula_units_Z 2
_cell_length_a 7.1123(7)
_cell_length_b 12.1068(12)
_cell_length_c 13.3174(13)
_cell_measurement_reflns_used 3859
_cell_measurement_temperature 298(2)
_cell_measurement_theta_max 25.1
_cell_measurement_theta_min 1.55
_cell_volume 1101.12(19)
_computing_cell_refinement 'SAINT (Bruker, 2002)'
_computing_data_collection 'SMART (Bruker, 2002)'
_computing_data_reduction SAINT
_computing_molecular_graphics SHELXTL
_computing_publication_material SHELXTL
_computing_structure_refinement SHELXTL
_computing_structure_solution 'SHELXTL (Bruker, 2002)'
_diffrn_ambient_temperature 298(2)
_diffrn_measured_fraction_theta_full 0.985
_diffrn_measured_fraction_theta_max 0.985
_diffrn_measurement_device_type 'Bruker APEX area-detector'
_diffrn_measurement_method '\f and \w'
_diffrn_radiation_monochromator graphite
_diffrn_radiation_source 'fine-focus sealed tube'
_diffrn_radiation_type MoK\a
_diffrn_radiation_wavelength 0.71073
_diffrn_reflns_av_R_equivalents 0.0153
_diffrn_reflns_av_sigmaI/netI 0.0332
_diffrn_reflns_limit_h_max 8
_diffrn_reflns_limit_h_min -8
_diffrn_reflns_limit_k_max 14
_diffrn_reflns_limit_k_min -12
_diffrn_reflns_limit_l_max 15
_diffrn_reflns_limit_l_min -12
_diffrn_reflns_number 5854
_diffrn_reflns_theta_full 25.10
_diffrn_reflns_theta_max 25.10
_diffrn_reflns_theta_min 1.55
_diffrn_standards_decay_% 0
_diffrn_standards_number 0
_exptl_absorpt_coefficient_mu 1.193
_exptl_absorpt_correction_T_max 0.90
_exptl_absorpt_correction_T_min 0.71
_exptl_absorpt_correction_type multi-scan
_exptl_absorpt_process_details '(SADABS; Bruker, 2002)'
_exptl_crystal_colour colourless
_exptl_crystal_density_diffrn 1.688
_exptl_crystal_density_method 'not measured'
_exptl_crystal_description Prism
_exptl_crystal_F_000 580
_exptl_crystal_size_max 0.39
_exptl_crystal_size_mid 0.25
_exptl_crystal_size_min 0.09
_refine_diff_density_max 0.281
_refine_diff_density_min -0.377
_refine_ls_extinction_method none
_refine_ls_goodness_of_fit_ref 1.087
_refine_ls_hydrogen_treatment mixed
_refine_ls_matrix_type full
_refine_ls_number_parameters 352
_refine_ls_number_reflns 3859
_refine_ls_number_restraints 8
_refine_ls_restrained_S_all 1.086
_refine_ls_R_factor_all 0.0357
_refine_ls_R_factor_gt 0.0335
_refine_ls_shift/su_max 0.001
_refine_ls_shift/su_mean 0.000
_refine_ls_structure_factor_coef Fsqd
_refine_ls_weighting_details 'calc w = 1/[\s^2^(Fo^2^)+(0.0362P)^2^+0.6135P] where P = (Fo^2^+2Fc^2^)/3'
_refine_ls_weighting_scheme calc
_refine_ls_wR_factor_gt 0.0817
_refine_ls_wR_factor_ref 0.0835
_reflns_number_gt 3619
_reflns_number_total 3859
_reflns_threshold_expression I>2\s(I)
_cod_data_source_file ci6543.cif
_cod_data_source_block I
_cod_depositor_comments
;
The following automatic conversions were performed:
'_symmetry_cell_setting' value 'Triclinic' changed to 'triclinic'
according to '/home/saulius/struct/CIF-dictionaries/cif_core.dic'
dictionary named 'cif_core.dic' version 2.4.1 from 2010-06-29.

Automatic conversion script
Id: cif_fix_enum 1527 2010-12-29 10:47:43Z saulius 

The following automatic conversions were performed:

'_symmetry_cell_setting' value 'Triclinic' changed to 'triclinic'
according to /home/saulius/struct/CIF-dictionaries/cif_core.dic
dictionary named 'cif_core.dic' version 2.4.1 from 2010-06-29.

Automatic conversion script
Id: cif_fix_values 1715 2011-07-08 13:25:40Z adriana 
;
_cod_database_code 2205449
_cod_database_fobs_code 2205449

loop_
_symmetry_equiv_pos_as_xyz
'x, y, z'
'-x, -y, -z'

loop_
_atom_site_label
_atom_site_fract_x
_atom_site_fract_y
_atom_site_fract_z
_atom_site_U_iso_or_equiv
_atom_site_adp_type
_atom_site_calc_flag
_atom_site_refinement_flags
_atom_site_occupancy
_atom_site_type_symbol
Zn1 0.24646(3) 0.98725(2) 0.755376(18) 0.02419(10) Uani d . 1 Zn
O1 0.4119(2) 1.10898(13) 0.75347(12) 0.0267(3) Uani d . 1 O
O2 0.6769(2) 1.13876(13) 0.81103(13) 0.0310(4) Uani d . 1 O
O3 0.8876(2) 0.71171(14) 1.08978(13) 0.0359(4) Uani d . 1 O
O4 0.6394(3) 0.62820(15) 1.08114(14) 0.0406(4) Uani d . 1 O
O5 0.0829(2) 0.86427(13) 0.75471(12) 0.0279(4) Uani d . 1 O
O6 -0.1738(2) 0.83094(13) 0.69081(13) 0.0317(4) Uani d . 1 O
O7 -0.4080(2) 1.27963(14) 0.43557(13) 0.0341(4) Uani d . 1 O
O8 -0.1816(2) 1.36796(14) 0.46943(14) 0.0384(4) Uani d . 1 O
O9 0.4519(2) 0.90808(15) 0.64643(13) 0.0327(4) Uani d D 1 O
H9C 0.430(4) 0.853(2) 0.627(2) 0.049 Uiso d D 1 H
H9D 0.563(3) 0.885(3) 0.659(2) 0.049 Uiso d D 1 H
O10 0.0454(2) 1.07567(15) 0.86237(13) 0.0310(4) Uani d D 1 O
H10C -0.066(3) 1.097(2) 0.848(2) 0.047 Uiso d D 1 H
H10D 0.070(4) 1.133(2) 0.872(2) 0.047 Uiso d D 1 H
N1 0.4325(2) 0.90990(15) 0.87323(13) 0.0221(4) Uani d . 1 N
N2 0.4781(3) 0.81363(16) 0.93888(14) 0.0240(4) Uani d . 1 N
H2N 0.405(4) 0.770(2) 0.9475(19) 0.029 Uiso d . 1 H
N3 0.0578(2) 1.06549(15) 0.64000(13) 0.0223(4) Uani d . 1 N
N4 0.0051(3) 1.16677(16) 0.58222(14) 0.0234(4) Uani d . 1 N
H4N 0.076(4) 1.211(2) 0.5766(19) 0.028 Uiso d . 1 H
C1 0.5555(3) 1.08050(18) 0.80866(16) 0.0215(4) Uani d . 1 C
C2 0.5727(3) 0.96648(18) 0.87525(15) 0.0207(4) Uani d . 1 C
C3 0.7093(3) 0.90568(18) 0.94284(16) 0.0227(5) Uani d . 1 C
H3A 0.8207 0.9265 0.9577 0.027 Uiso calc R 1 H
C4 0.6437(3) 0.80807(18) 0.98297(16) 0.0227(5) Uani d . 1 C
C5 0.7251(3) 0.70675(19) 1.05808(16) 0.0262(5) Uani d . 1 C
C6 -0.0572(3) 0.89134(18) 0.69711(16) 0.0224(4) Uani d . 1 C
C7 -0.0780(3) 1.00697(18) 0.63362(15) 0.0206(4) Uani d . 1 C
C8 -0.2190(3) 1.07229(18) 0.56965(16) 0.0223(4) Uani d . 1 C
H8A -0.3282 1.0512 0.5521 0.027 Uiso calc R 1 H
C9 -0.1617(3) 1.17434(18) 0.53815(16) 0.0220(4) Uani d . 1 C
C10 -0.2534(3) 1.28369(19) 0.47540(16) 0.0249(5) Uani d . 1 C
N5 0.1138(3) 0.55348(16) 0.20456(15) 0.0284(4) Uani d . 1 N
H5N 0.027(4) 0.599(2) 0.166(2) 0.034 Uiso d . 1 H
N6 0.3740(3) 0.43500(16) 0.31154(15) 0.0274(4) Uani d . 1 N
H6N 0.460(4) 0.391(2) 0.350(2) 0.033 Uiso d . 1 H
C11 0.2258(4) 0.6285(2) 0.2391(2) 0.0443(7) Uani d . 1 C
H11A 0.1429 0.6785 0.2827 0.053 Uiso calc R 1 H
H11B 0.2736 0.6759 0.1806 0.053 Uiso calc R 1 H
C12 0.3940(4) 0.5562(2) 0.2974(2) 0.0386(6) Uani d . 1 C
H12A 0.5151 0.5642 0.2595 0.046 Uiso calc R 1 H
H12B 0.3933 0.5810 0.3631 0.046 Uiso calc R 1 H
C13 0.0242(4) 0.4886(2) 0.2932(2) 0.0393(6) Uani d . 1 C
H13A -0.0389 0.4346 0.2703 0.047 Uiso calc R 1 H
H13B -0.0722 0.5406 0.3292 0.047 Uiso calc R 1 H
C14 0.1817(3) 0.4249(2) 0.36363(18) 0.0316(5) Uani d . 1 C
H14A 0.1647 0.4573 0.4267 0.038 Uiso calc R 1 H
H14B 0.1740 0.3449 0.3800 0.038 Uiso calc R 1 H
C15 0.2446(4) 0.4731(3) 0.1431(2) 0.0495(7) Uani d . 1 C
H15A 0.3092 0.5155 0.0873 0.059 Uiso calc R 1 H
H15B 0.1707 0.4287 0.1145 0.059 Uiso calc R 1 H
C16 0.3926(4) 0.3940(2) 0.21078(19) 0.0386(6) Uani d . 1 C
H16A 0.3710 0.3165 0.2197 0.046 Uiso calc R 1 H
H16B 0.5216 0.3936 0.1794 0.046 Uiso calc R 1 H
O11 0.2922(3) 0.28513(16) 0.60351(15) 0.0394(4) Uani d D 1 O
H11C 0.378(4) 0.278(3) 0.560(2) 0.059 Uiso d D 1 H
H11D 0.346(4) 0.240(2) 0.650(2) 0.059 Uiso d D 1 H
O12 0.1774(3) 0.70209(17) 0.92339(15) 0.0415(5) Uani d D 1 O
H12C 0.086(4) 0.709(3) 0.967(2) 0.062 Uiso d D 1 H
H12D 0.132(5) 0.741(3) 0.873(2) 0.062 Uiso d D 1 H

loop_
_atom_site_aniso_label
_atom_site_aniso_U_11
_atom_site_aniso_U_22
_atom_site_aniso_U_33
_atom_site_aniso_U_12
_atom_site_aniso_U_13
_atom_site_aniso_U_23
Zn1 0.01894(16) 0.02653(16) 0.02764(16) -0.00679(11) -0.01123(10) 0.00304(11)
O1 0.0216(8) 0.0271(8) 0.0311(8) -0.0078(6) -0.0125(7) 0.0070(7)
O2 0.0246(9) 0.0301(9) 0.0409(9) -0.0113(7) -0.0105(7) 0.0001(7)
O3 0.0291(9) 0.0356(9) 0.0383(10) -0.0017(7) -0.0170(7) 0.0101(8)
O4 0.0422(11) 0.0330(9) 0.0444(11) -0.0120(8) -0.0063(8) 0.0084(8)
O5 0.0232(8) 0.0285(8) 0.0316(9) -0.0084(6) -0.0124(7) 0.0069(7)
O6 0.0257(9) 0.0278(8) 0.0438(10) -0.0102(7) -0.0123(7) 0.0008(7)
O7 0.0302(9) 0.0300(9) 0.0403(10) -0.0031(7) -0.0192(8) 0.0053(7)
O8 0.0357(10) 0.0292(9) 0.0499(11) -0.0126(8) -0.0083(8) 0.0064(8)
O9 0.0217(8) 0.0399(10) 0.0397(10) -0.0064(8) -0.0073(7) -0.0122(8)
O10 0.0210(8) 0.0377(10) 0.0362(9) -0.0053(7) -0.0081(7) -0.0081(8)
N1 0.0193(9) 0.0240(9) 0.0219(9) -0.0041(7) -0.0065(7) 0.0026(7)
N2 0.0213(10) 0.0260(10) 0.0243(10) -0.0072(8) -0.0059(8) 0.0029(8)
N3 0.0201(9) 0.0242(9) 0.0231(9) -0.0062(7) -0.0063(7) 0.0006(7)
N4 0.0204(10) 0.0233(10) 0.0270(10) -0.0085(8) -0.0071(8) 0.0032(8)
C1 0.0179(11) 0.0261(11) 0.0208(10) -0.0041(9) -0.0030(8) -0.0036(9)
C2 0.0174(10) 0.0250(11) 0.0201(10) -0.0035(8) -0.0048(8) -0.0039(8)
C3 0.0188(11) 0.0279(11) 0.0223(11) -0.0052(9) -0.0062(8) -0.0026(9)
C4 0.0178(11) 0.0275(11) 0.0205(11) -0.0004(9) -0.0056(8) -0.0004(9)
C5 0.0240(12) 0.0270(12) 0.0238(11) 0.0009(9) -0.0028(9) -0.0006(9)
C6 0.0179(11) 0.0245(11) 0.0249(11) -0.0046(9) -0.0029(8) -0.0029(9)
C7 0.0175(10) 0.0250(11) 0.0195(10) -0.0038(8) -0.0036(8) -0.0033(8)
C8 0.0168(10) 0.0283(11) 0.0228(11) -0.0058(9) -0.0054(8) -0.0028(9)
C9 0.0176(10) 0.0274(11) 0.0201(10) -0.0025(9) -0.0044(8) -0.0019(9)
C10 0.0219(11) 0.0274(12) 0.0224(11) -0.0015(9) -0.0028(9) 0.0006(9)
N5 0.0258(10) 0.0261(10) 0.0294(10) -0.0011(8) -0.0105(8) 0.0066(8)
N6 0.0232(10) 0.0283(10) 0.0276(10) -0.0014(8) -0.0074(8) 0.0033(8)
C11 0.0421(16) 0.0211(12) 0.0704(19) -0.0094(11) -0.0157(14) 0.0024(12)
C12 0.0400(15) 0.0370(14) 0.0438(15) -0.0174(11) -0.0110(12) -0.0024(11)
C13 0.0265(13) 0.0443(15) 0.0414(15) -0.0081(11) -0.0048(11) 0.0124(12)
C14 0.0279(12) 0.0336(13) 0.0296(12) -0.0067(10) -0.0016(10) 0.0066(10)
C15 0.0550(18) 0.0573(18) 0.0307(14) 0.0074(14) -0.0114(13) -0.0121(13)
C16 0.0397(15) 0.0348(14) 0.0349(14) 0.0070(11) -0.0010(11) -0.0071(11)
O11 0.0324(10) 0.0385(10) 0.0447(11) -0.0101(8) -0.0135(8) 0.0117(9)
O12 0.0294(10) 0.0435(11) 0.0463(12) -0.0082(8) -0.0072(8) 0.0130(9)

loop_
_atom_type_symbol
_atom_type_description
_atom_type_scat_dispersion_real
_atom_type_scat_dispersion_imag
_atom_type_scat_source
C C 0.0033 0.0016 'International Tables Vol C Tables 4.2.6.8 and 6.1.1.4'
H H 0.0000 0.0000 'International Tables Vol C Tables 4.2.6.8 and 6.1.1.4'
N N 0.0061 0.0033 'International Tables Vol C Tables 4.2.6.8 and 6.1.1.4'
O O 0.0106 0.0060 'International Tables Vol C Tables 4.2.6.8 and 6.1.1.4'
Zn Zn 0.2839 1.4301 'International Tables Vol C Tables 4.2.6.8 and 6.1.1.4'

loop_
_geom_angle_atom_site_label_1
_geom_angle_atom_site_label_2
_geom_angle_atom_site_label_3
_geom_angle
_geom_angle_publ_flag
O1 Zn1 O5 178.94(6) yes
O1 Zn1 N3 101.64(6) yes
O5 Zn1 N3 78.03(6) yes
O1 Zn1 N1 78.39(6) yes
O5 Zn1 N1 101.96(6) yes
N3 Zn1 N1 179.01(7) yes
O1 Zn1 O9 89.28(7) yes
O5 Zn1 O9 89.71(7) yes
N3 Zn1 O9 90.78(7) yes
N1 Zn1 O9 90.21(7) yes
O1 Zn1 O10 87.74(6) yes
O5 Zn1 O10 93.25(7) yes
N3 Zn1 O10 88.66(7) yes
N1 Zn1 O10 90.35(7) yes
O9 Zn1 O10 176.80(6) yes
C1 O1 Zn1 116.58(13) ?
C6 O5 Zn1 116.87(13) ?
Zn1 O9 H9C 118(2) ?
Zn1 O9 H9D 120(2) ?
H9C O9 H9D 100(3) ?
Zn1 O10 H10C 118(2) ?
Zn1 O10 H10D 114(2) ?
H10C O10 H10D 102(3) ?
C2 N1 N2 105.70(17) ?
C2 N1 Zn1 111.68(13) ?
N2 N1 Zn1 141.66(14) ?
N1 N2 C4 111.55(18) ?
N1 N2 H2N 118.0(19) ?
C4 N2 H2N 130.4(18) ?
N4 N3 C7 106.21(17) ?
N4 N3 Zn1 139.51(14) ?
C7 N3 Zn1 112.71(13) ?
N3 N4 C9 111.46(18) ?
N3 N4 H4N 117.9(18) ?
C9 N4 H4N 130.6(18) ?
O2 C1 O1 125.2(2) ?
O2 C1 C2 119.57(19) ?
O1 C1 C2 115.25(18) ?
N1 C2 C3 110.87(19) ?
N1 C2 C1 116.93(18) ?
C3 C2 C1 132.19(19) ?
C4 C3 C2 104.90(19) ?
C4 C3 H3A 127.5 ?
C2 C3 H3A 127.5 ?
N2 C4 C3 106.98(19) ?
N2 C4 C5 121.1(2) ?
C3 C4 C5 131.9(2) ?
O4 C5 O3 126.6(2) ?
O4 C5 C4 119.6(2) ?
O3 C5 C4 113.7(2) ?
O6 C6 O5 125.4(2) ?
O6 C6 C7 119.46(19) ?
O5 C6 C7 115.17(18) ?
N3 C7 C8 110.23(18) ?
N3 C7 C6 116.56(18) ?
C8 C7 C6 133.14(19) ?
C9 C8 C7 105.22(18) ?
C9 C8 H8A 127.4 ?
C7 C8 H8A 127.4 ?
N4 C9 C8 106.88(18) ?
N4 C9 C10 120.25(19) ?
C8 C9 C10 132.7(2) ?
O8 C10 O7 126.3(2) ?
O8 C10 C9 119.1(2) ?
O7 C10 C9 114.6(2) ?
C13 N5 C15 109.9(2) ?
C13 N5 C11 110.4(2) ?
C15 N5 C11 109.2(2) ?
C13 N5 H5N 111.8(17) ?
C15 N5 H5N 109.5(17) ?
C11 N5 H5N 106.0(17) ?
C12 N6 C16 109.99(19) ?
C12 N6 C14 109.71(19) ?
C16 N6 C14 109.61(19) ?
C12 N6 H6N 111.5(17) ?
C16 N6 H6N 109.1(17) ?
C14 N6 H6N 106.9(17) ?
N5 C11 C12 109.86(19) ?
N5 C11 H11A 109.7 ?
C12 C11 H11A 109.7 ?
N5 C11 H11B 109.7 ?
C12 C11 H11B 109.7 ?
H11A C11 H11B 108.2 ?
N6 C12 C11 108.11(19) ?
N6 C12 H12A 110.1 ?
C11 C12 H12A 110.1 ?
N6 C12 H12B 110.1 ?
C11 C12 H12B 110.1 ?
H12A C12 H12B 108.4 ?
N5 C13 C14 108.49(19) ?
N5 C13 H13A 110.0 ?
C14 C13 H13A 110.0 ?
N5 C13 H13B 110.0 ?
C14 C13 H13B 110.0 ?
H13A C13 H13B 108.4 ?
N6 C14 C13 109.00(18) ?
N6 C14 H14A 109.9 ?
C13 C14 H14A 109.9 ?
N6 C14 H14B 109.9 ?
C13 C14 H14B 109.9 ?
H14A C14 H14B 108.3 ?
N5 C15 C16 109.0(2) ?
N5 C15 H15A 109.9 ?
C16 C15 H15A 109.9 ?
N5 C15 H15B 109.9 ?
C16 C15 H15B 109.9 ?
H15A C15 H15B 108.3 ?
N6 C16 C15 108.83(19) ?
N6 C16 H16A 109.9 ?
C15 C16 H16A 109.9 ?
N6 C16 H16B 109.9 ?
C15 C16 H16B 109.9 ?
H16A C16 H16B 108.3 ?
H11C O11 H11D 99(3) ?
H12C O12 H12D 104(3) ?

loop_
_geom_bond_atom_site_label_1
_geom_bond_atom_site_label_2
_geom_bond_distance
_geom_bond_publ_flag
Zn1 O1 2.0750(15) yes
Zn1 O5 2.0839(15) yes
Zn1 N3 2.1026(17) yes
Zn1 N1 2.1135(17) yes
Zn1 O9 2.1405(17) yes
Zn1 O10 2.1556(17) yes
O1 C1 1.269(3) ?
O2 C1 1.235(3) ?
O3 C5 1.285(3) ?
O4 C5 1.223(3) ?
O5 C6 1.269(3) ?
O6 C6 1.237(3) ?
O7 C10 1.280(3) ?
O8 C10 1.226(3) ?
O9 H9C 0.81(2) ?
O9 H9D 0.80(2) ?
O10 H10C 0.81(2) ?
O10 H10D 0.79(2) ?
N1 C2 1.333(3) ?
N1 N2 1.335(2) ?
N2 C4 1.350(3) ?
N2 H2N 0.81(3) ?
N3 N4 1.334(2) ?
N3 C7 1.335(3) ?
N4 C9 1.353(3) ?
N4 H4N 0.81(3) ?
C1 C2 1.501(3) ?
C2 C3 1.390(3) ?
C3 C4 1.375(3) ?
C3 H3A 0.93 ?
C4 C5 1.496(3) ?
C6 C7 1.498(3) ?
C7 C8 1.397(3) ?
C8 C9 1.374(3) ?
C8 H8A 0.93 ?
C9 C10 1.496(3) ?
N5 C13 1.480(3) ?
N5 C15 1.482(3) ?
N5 C11 1.483(3) ?
N5 H5N 0.87(3) ?
N6 C12 1.485(3) ?
N6 C16 1.490(3) ?
N6 C14 1.493(3) ?
N6 H6N 0.86(3) ?
C11 C12 1.515(3) ?
C11 H11A 0.97 ?
C11 H11B 0.97 ?
C12 H12A 0.97 ?
C12 H12B 0.97 ?
C13 C14 1.522(3) ?
C13 H13A 0.97 ?
C13 H13B 0.97 ?
C14 H14A 0.97 ?
C14 H14B 0.97 ?
C15 C16 1.515(3) ?
C15 H15A 0.97 ?
C15 H15B 0.97 ?
C16 H16A 0.97 ?
C16 H16B 0.97 ?
O11 H11C 0.80(2) ?
O11 H11D 0.82(2) ?
O12 H12C 0.83(2) ?
O12 H12D 0.81(2) ?

loop_
_geom_hbond_atom_site_label_D
_geom_hbond_atom_site_label_H
_geom_hbond_atom_site_label_A
_geom_hbond_site_symmetry_A
_geom_hbond_distance_DH
_geom_hbond_distance_HA
_geom_hbond_distance_DA
_geom_hbond_angle_DHA
O12 H12D O5 . 0.81(2) 1.99(2) 2.761(2) 161(3)
O11 H11D O1 1_545 0.82(2) 1.93(2) 2.720(2) 162(3)
O11 H11C O7 1_645 0.80(2) 2.14(2) 2.935(3) 173(3)
N6 H6N O7 1_645 0.86(3) 1.78(3) 2.620(2) 165(3)
N5 H5N O3 1_454 0.87(3) 1.74(3) 2.599(2) 167(3)
N4 H4N O11 1_565 0.81(3) 2.02(3) 2.800(3) 160(2)
N2 H2N O12 . 0.81(3) 2.05(3) 2.810(3) 158(3)
O10 H10D O3 2_677 0.79(2) 2.11(2) 2.898(2) 174(3)
O10 H10C O2 1_455 0.81(2) 1.88(2) 2.686(2) 177(3)
O9 H9D O6 1_655 0.80(2) 1.90(2) 2.708(2) 180(3)
O9 H9C O7 2_576 0.81(2) 1.96(2) 2.765(2) 172(3)

loop_
_geom_torsion_atom_site_label_1
_geom_torsion_atom_site_label_2
_geom_torsion_atom_site_label_3
_geom_torsion_atom_site_label_4
_geom_torsion
N3 Zn1 O1 C1 -172.58(15)
N1 Zn1 O1 C1 8.43(15)
O9 Zn1 O1 C1 -81.93(16)
O10 Zn1 O1 C1 99.25(15)
N3 Zn1 O5 C6 -5.59(15)
N1 Zn1 O5 C6 173.40(15)
O9 Zn1 O5 C6 -96.45(16)
O10 Zn1 O5 C6 82.35(16)
O1 Zn1 N1 C2 -9.48(14)
O5 Zn1 N1 C2 169.50(14)
O9 Zn1 N1 C2 79.75(15)
O10 Zn1 N1 C2 -97.10(15)
O1 Zn1 N1 N2 -175.9(2)
O5 Zn1 N1 N2 3.1(2)
O9 Zn1 N1 N2 -86.7(2)
O10 Zn1 N1 N2 96.5(2)
C2 N1 N2 C4 0.3(2)
Zn1 N1 N2 C4 167.23(17)
O1 Zn1 N3 N4 -10.7(2)
O5 Zn1 N3 N4 170.3(2)
O9 Zn1 N3 N4 -100.2(2)
O10 Zn1 N3 N4 76.7(2)
O1 Zn1 N3 C7 -173.74(14)
O5 Zn1 N3 C7 7.29(14)
O9 Zn1 N3 C7 96.83(15)
O10 Zn1 N3 C7 -86.32(15)
C7 N3 N4 C9 -0.4(2)
Zn1 N3 N4 C9 -164.08(17)
Zn1 O1 C1 O2 174.47(17)
Zn1 O1 C1 C2 -5.8(2)
N2 N1 C2 C3 0.0(2)
Zn1 N1 C2 C3 -171.27(14)
N2 N1 C2 C1 -179.02(17)
Zn1 N1 C2 C1 9.7(2)
O2 C1 C2 N1 176.81(19)
O1 C1 C2 N1 -3.0(3)
O2 C1 C2 C3 -2.0(4)
O1 C1 C2 C3 178.2(2)
N1 C2 C3 C4 -0.4(2)
C1 C2 C3 C4 178.5(2)
N1 N2 C4 C3 -0.5(2)
N1 N2 C4 C5 -178.95(18)
C2 C3 C4 N2 0.5(2)
C2 C3 C4 C5 178.7(2)
N2 C4 C5 O4 -1.0(3)
C3 C4 C5 O4 -178.9(2)
N2 C4 C5 O3 177.0(2)
C3 C4 C5 O3 -0.9(3)
Zn1 O5 C6 O6 -176.60(17)
Zn1 O5 C6 C7 2.9(2)
N4 N3 C7 C8 0.5(2)
Zn1 N3 C7 C8 169.12(14)
N4 N3 C7 C6 -176.78(17)
Zn1 N3 C7 C6 -8.2(2)
O6 C6 C7 N3 -176.71(19)
O5 C6 C7 N3 3.7(3)
O6 C6 C7 C8 6.7(4)
O5 C6 C7 C8 -172.8(2)
N3 C7 C8 C9 -0.5(2)
C6 C7 C8 C9 176.2(2)
N3 N4 C9 C8 0.1(2)
N3 N4 C9 C10 176.10(18)
C7 C8 C9 N4 0.2(2)
C7 C8 C9 C10 -175.1(2)
N4 C9 C10 O8 -4.2(3)
C8 C9 C10 O8 170.6(2)
N4 C9 C10 O7 178.34(19)
C8 C9 C10 O7 -6.9(4)
C13 N5 C11 C12 64.8(3)
C15 N5 C11 C12 -56.1(3)
C16 N6 C12 C11 64.7(3)
C14 N6 C12 C11 -56.0(3)
N5 C11 C12 N6 -7.3(3)
C15 N5 C13 C14 66.0(3)
C11 N5 C13 C14 -54.4(3)
C12 N6 C14 C13 66.0(3)
C16 N6 C14 C13 -54.8(3)
N5 C13 C14 N6 -8.8(3)
C13 N5 C15 C16 -56.1(3)
C11 N5 C15 C16 65.1(3)
C12 N6 C16 C15 -55.8(3)
C14 N6 C16 C15 64.9(3)
N5 C15 C16 N6 -8.2(3)
